data_1561859
loop_
_publ_author_name
'Boltersdorf, Jonathan'
'Maggard, Paul A.'

_publ_section_title
;
 Structural and electronic investigations of PbTa4O11 and BiTa7O19
 constructed from \a-U3O8 types of layers
;
_journal_name_full 'Journal of Solid State Chemistry'
_journal_page_first 310
_journal_page_last 321
_journal_paper_doi 10.1016/j.jssc.2015.06.019
_journal_volume 229
_journal_year 2015
_chemical_formula_sum 'Bi O19 Ta7'
_chemical_formula_weight 1779.60
_space_group_IT_number 188
_space_group_name_Hall 'P -6c 2'
_space_group_name_H-M_alt 'P -6 c 2'
_symmetry_cell_setting hexagonal
_symmetry_space_group_name_H-M 'P -6 c 2'
_cell_angle_alpha 90.0
_cell_angle_beta 90.0
_cell_angle_gamma 120.0
_cell_formula_units_Z 2
_cell_length_a 6.219769(17)
_cell_length_b 6.219769
_cell_length_c 20.02981(9)
_cell_volume 671.052(4)
_computing_structure_refinement GSAS
_pd_phase_name BiTa7O19.cif
_refine_ls_goodness_of_fit_all 1.94
_refine_ls_matrix_type full
_refine_ls_number_parameters 51
_refine_ls_number_restraints 0
_refine_ls_shift/su_max 0.03
_refine_ls_shift/su_mean 0.00
_cod_data_source_file JSSC-2015-229-310.cif
_cod_data_source_block BITA7O19_P6-C2
_cod_depositor_comments
;
The following automatic conversions were performed:

data item '_geom_angle_publ_flag' value 'N' was changed to 'n' in
accordance with the built-in table derived from the CIF Core
dictionary named 'cif_core.dic' version 2.4.5 last updated on
2014-11-21 (56 times).

data item '_geom_bond_publ_flag' value 'N' was changed to 'n' in
accordance with the built-in table derived from the CIF Core
dictionary named 'cif_core.dic' version 2.4.5 last updated on
2014-11-21 (711 times).

Automatic conversion script
Id: cif_fix_values 8369 2020-08-20 11:38:08Z andrius 
;
_cod_original_cell_volume 671.0520(30)
_cod_database_code 1561859

loop_
_symmetry_equiv_pos_site_id
_symmetry_equiv_pos_as_xyz
1 +x,+y,+z
2 y-x,-x,-z+1/2
3 -y,x-y,+z
4 +x,+y,-z+1/2
5 y-x,-x,+z
6 -y,x-y,-z+1/2
7 y-x,+y,+z+1/2
8 +x,x-y,-z
9 -y,-x,+z+1/2
10 y-x,+y,-z
11 +x,x-y,+z+1/2
12 -y,-x,-z

loop_
_atom_site_type_symbol
_atom_site_label
_atom_site_fract_x
_atom_site_fract_y
_atom_site_fract_z
_atom_site_occupancy
_atom_site_thermal_displace_type
_atom_site_U_iso_or_equiv
_atom_site_symmetry_multiplicity
Bi Bi1 0.3333 0.6667 0.0 1.0 Uiso 0.0122(4) 2
Ta Ta1 0.6667 0.3333 0.0 1.0 Uiso 0.00363(33) 2
Ta Ta2 0.36040(17) 0.00121(29) 0.15614(4) 1.0 Uiso 0.00507(11) 12
O- O1 0.75243(24) 0.0004(4) 0.15351(5) 1.0 Uiso 0.00865(10) 12
O- O2 0.6667 0.3333 0.16716(10) 1.0 Uiso 0.00865(10) 4
O- O3 0.3333 0.6667 0.13410(9) 1.0 Uiso 0.00865(10) 4
O- O4 0.37449(28) -0.04111(31) 0.25 1.0 Uiso 0.00865(10) 6
O- O5 0.42740(19) 0.04850(22) 0.05680(5) 1.0 Uiso 0.00865(10) 12

loop_
_atom_type_symbol
_atom_type_number_in_cell
Bi 2.0
Ta 14.0
O- 38.0

loop_
_geom_angle_atom_site_label_1
_geom_angle_atom_site_label_2
_geom_angle_atom_site_label_3
_geom_angle
_geom_angle_site_symmetry_1
_geom_angle_site_symmetry_2
_geom_angle_site_symmetry_3
_geom_angle_publ_flag
O5 Bi1 O5 99.810(29) 1_565 . 3_555 n
O5 Bi1 O5 99.799(29) 1_565 . 5_665 n
O5 Bi1 O5 155.89(5) 1_565 . 8_555 n
O5 Bi1 O5 64.09(5) 1_565 . 10_665 n
O5 Bi1 O5 100.60(5) 1_565 . 12_565 n
O5 Bi1 O5 99.795(29) 3_555 . 5_665 n
O5 Bi1 O5 100.58(5) 3_555 . 8_555 n
O5 Bi1 O5 155.91(5) 3_555 . 10_665 n
O5 Bi1 O5 64.09(5) 3_555 . 12_565 n
O5 Bi1 O5 64.08(5) 5_665 . 8_555 n
O5 Bi1 O5 100.58(5) 5_665 . 10_665 n
O5 Bi1 O5 155.89(5) 5_665 . 12_565 n
O5 Bi1 O5 99.795(29) 8_555 . 10_665 n
O5 Bi1 O5 99.799(29) 8_555 . 12_565 n
O5 Bi1 O5 99.810(29) 10_665 . 12_565 n
O5 Ta1 O5 90.92(4) 1_555 . 3_655 n
O5 Ta1 O5 90.91(4) 1_555 . 5_665 n
O5 Ta1 O5 99.88(5) 1_555 . 8_555 n
O5 Ta1 O5 80.00(6) 1_555 . 10_655 n
O5 Ta1 O5 165.94(6) 1_555 . 12_665 n
O5 Ta1 O5 90.91(4) 3_655 . 5_665 n
O5 Ta1 O5 165.91(6) 3_655 . 8_555 n
O5 Ta1 O5 99.91(5) 3_655 . 10_655 n
O5 Ta1 O5 80.00(6) 3_655 . 12_665 n
O5 Ta1 O5 79.98(6) 5_665 . 8_555 n
O5 Ta1 O5 165.91(6) 5_665 . 10_655 n
O5 Ta1 O5 99.88(5) 5_665 . 12_665 n
O5 Ta1 O5 90.91(4) 8_555 . 10_655 n
O5 Ta1 O5 90.91(4) 8_555 . 12_665 n
O5 Ta1 O5 90.92(4) 10_655 . 12_665 n
O1 Ta2 O1 84.53(5) 3_545 . 5_665 n
O1 Ta2 O2 157.94(6) 3_545 . 1_555 n
O1 Ta2 O3 73.47(6) 3_545 . 1_545 n
O1 Ta2 O4 91.74(7) 3_545 . 1_555 n
O1 Ta2 O5 99.04(6) 3_545 . 1_555 n
O1 Ta2 O2 74.12(6) 5_665 . 1_555 n
O1 Ta2 O3 154.05(6) 5_665 . 1_545 n
O1 Ta2 O4 101.05(7) 5_665 . 1_555 n
O1 Ta2 O5 89.32(6) 5_665 . 1_555 n
O2 Ta2 O3 128.592(30) 1_555 . 1_545 n
O2 Ta2 O4 87.02(8) 1_555 . 1_555 n
O2 Ta2 O5 86.44(8) 1_555 . 1_555 n
O3 Ta2 O4 93.35(9) 1_545 . 1_555 n
O3 Ta2 O5 80.92(7) 1_545 . 1_555 n
O4 Ta2 O5 165.74(5) 1_555 . 1_555 n
Ta2 O1 Ta2 155.24(5) 3_655 . 5_655 n
Ta2 O2 Ta2 118.818(24) 1_555 . 3_655 n
Ta2 O2 Ta2 118.788(24) 1_555 . 5_665 n
Ta2 O2 Ta2 118.801(24) 3_655 . 5_665 n
Ta2 O3 Ta2 115.51(4) 1_565 . 3_555 n
Ta2 O3 Ta2 115.49(4) 1_565 . 5_665 n
Ta2 O3 Ta2 115.48(4) 3_555 . 5_665 n
Ta2 O4 Ta2 160.90(11) 1_555 . 4_555 n
Bi1 O5 Ta1 107.95(4) 1_545 . 1_555 n
Bi1 O5 Ta2 112.79(6) 1_545 . 1_555 n
Ta1 O5 Ta2 134.02(7) 1_555 . 1_555 n

loop_
_geom_bond_atom_site_label_1
_geom_bond_atom_site_label_2
_geom_bond_distance
_geom_bond_site_symmetry_1
_geom_bond_site_symmetry_2
_geom_bond_publ_flag
Bi1 Ta1 7.182330(20) . 1_445 n
Bi1 Ta1 3.590630(10) . 1_455 n
Bi1 Ta1 7.181250(20) . 1_465 n
Bi1 Ta1 3.591700(10) . 1_555 n
Bi1 Ta1 3.590630(10) . 1_565 n
Bi1 Ta1 7.182330(20) . 1_665 n
Bi1 Ta2 6.2035(10) . 1_455 n
Bi1 Ta2 7.9572(7) . 1_465 n
Bi1 Ta2 5.2574(12) . 1_555 n
Bi1 Ta2 3.7132(10) . 1_565 n
Bi1 Ta2 6.4521(7) . 1_665 n
Bi1 Ta2 8.0803(9) . 2_565 n
Bi1 Ta2 7.1726(9) . 2_665 n
Bi1 Ta2 8.1523(14) . 3_455 n
Bi1 Ta2 7.9577(7) . 3_545 n
Bi1 Ta2 3.7133(10) . 3_555 n
Bi1 Ta2 6.4516(7) . 3_565 n
Bi1 Ta2 6.2039(10) . 3_655 n
Bi1 Ta2 5.2571(12) . 3_665 n
Bi1 Ta2 8.0806(9) . 4_555 n
Bi1 Ta2 7.1724(9) . 4_565 n
Bi1 Ta2 6.4520(7) . 5_555 n
Bi1 Ta2 5.2569(12) . 5_565 n
Bi1 Ta2 8.1528(14) . 5_655 n
Bi1 Ta2 3.7135(10) . 5_665 n
Bi1 Ta2 6.2034(10) . 5_675 n
Bi1 Ta2 7.1725(9) . 6_555 n
Bi1 Ta2 8.0804(9) . 6_665 n
Bi1 Ta2 8.0804(9) . 7_554 n
Bi1 Ta2 7.1725(9) . 7_664 n
Bi1 Ta2 7.9576(7) . 8_445 n
Bi1 Ta2 6.2034(10) . 8_455 n
Bi1 Ta2 3.7135(10) . 8_555 n
Bi1 Ta2 5.2569(12) . 8_565 n
Bi1 Ta2 8.1528(14) . 8_655 n
Bi1 Ta2 6.4520(7) . 8_665 n
Bi1 Ta2 7.1724(9) . 9_564 n
Bi1 Ta2 8.0806(9) . 9_664 n
Bi1 Ta2 5.2571(12) . 10_555 n
Bi1 Ta2 6.4516(7) . 10_565 n
Bi1 Ta2 6.2039(10) . 10_655 n
Bi1 Ta2 3.7133(10) . 10_665 n
Bi1 Ta2 7.1726(9) . 11_554 n
Bi1 Ta2 8.0803(9) . 11_564 n
Bi1 Ta2 8.1524(14) . 12_455 n
Bi1 Ta2 6.4521(7) . 12_555 n
Bi1 Ta2 3.7132(10) . 12_565 n
Bi1 Ta2 7.9572(7) . 12_575 n
Bi1 Ta2 5.2574(12) . 12_665 n
Bi1 Ta2 6.2035(10) . 12_675 n
Bi1 O3 2.6860(18) . 1_555 n
Bi1 O3 2.6860(18) . 8_565 n
Bi1 O5 2.4262(12) . 1_565 n
Bi1 O5 2.4263(12) . 3_555 n
Bi1 O5 2.4267(12) . 5_665 n
Bi1 O5 2.4267(12) . 8_555 n
Bi1 O5 2.4263(12) . 10_665 n
Bi1 O5 2.4262(12) . 12_565 n
Ta1 Bi1 7.182330(20) . 1_445 n
Ta1 Bi1 3.590630(10) . 1_545 n
Ta1 Bi1 3.591700(10) . 1_555 n
Ta1 Bi1 7.181250(20) . 1_645 n
Ta1 Bi1 3.590630(10) . 1_655 n
Ta1 Bi1 7.182330(20) . 1_665 n
Ta1 Ta1 6.219770(20) . 1_445 n
Ta1 Ta1 6.219770(20) . 1_455 n
Ta1 Ta1 10.772960(30) . 1_465 n
Ta1 Ta1 6.219770(20) . 1_545 n
Ta1 Ta1 6.219770(20) . 1_565 n
Ta1 Ta1 10.772960(30) . 1_645 n
Ta1 Ta1 6.219770(20) . 1_655 n
Ta1 Ta1 6.219770(20) . 1_665 n
Ta1 Ta1 11.78930(4) . 2_554 n
Ta1 Ta1 11.78930(4) . 2_555 n
Ta1 Ta1 11.78947(4) . 2_564 n
Ta1 Ta1 11.78947(4) . 2_565 n
Ta1 Ta1 11.78898(4) . 2_654 n
Ta1 Ta1 11.78898(4) . 2_655 n
Ta1 Ta1 10.01490(4) . 2_664 n
Ta1 Ta1 10.01490(4) . 2_665 n
Ta1 Ta1 11.78930(4) . 2_674 n
Ta1 Ta1 11.78930(4) . 2_675 n
Ta1 Ta1 11.78881(4) . 2_764 n
Ta1 Ta1 11.78881(4) . 2_765 n
Ta1 Ta1 11.78898(4) . 2_774 n
Ta1 Ta1 11.78898(4) . 2_775 n
Ta1 Ta2 8.7820(13) . 1_445 n
Ta1 Ta2 7.9548(7) . 1_455 n
Ta1 Ta2 11.2608(7) . 1_465 n
Ta1 Ta2 8.1408(15) . 1_545 n
Ta1 Ta2 3.7070(10) . 1_555 n
Ta1 Ta2 6.2115(10) . 1_565 n
Ta1 Ta2 11.5236(11) . 1_645 n
Ta1 Ta2 6.4479(8) . 1_655 n
Ta1 Ta2 5.2660(11) . 1_665 n
Ta1 Ta2 11.4851(8) . 2_545 n
Ta1 Ta2 8.9015(7) . 2_555 n
Ta1 Ta2 10.1950(12) . 2_565 n
Ta1 Ta2 12.5196(12) . 2_645 n
Ta1 Ta2 8.0861(10) . 2_655 n
Ta1 Ta2 7.1693(8) . 2_665 n
Ta1 Ta2 11.3535(14) . 2_755 n
Ta1 Ta2 8.7311(10) . 2_765 n
Ta1 Ta2 9.5528(15) . 3_445 n
Ta1 Ta2 10.9132(13) . 3_455 n
Ta1 Ta2 6.2111(10) . 3_545 n
Ta1 Ta2 5.2663(11) . 3_555 n
Ta1 Ta2 9.7088(8) . 3_565 n
Ta1 Ta2 7.9542(7) . 3_645 n
Ta1 Ta2 3.7069(10) . 3_655 n
Ta1 Ta2 6.4485(8) . 3_665 n
Ta1 Ta2 10.7135(11) . 4_445 n
Ta1 Ta2 10.0466(7) . 4_455 n
Ta1 Ta2 12.8242(8) . 4_465 n
Ta1 Ta2 10.1945(12) . 4_545 n
Ta1 Ta2 7.1692(8) . 4_555 n
Ta1 Ta2 8.7314(10) . 4_565 n
Ta1 Ta2 8.9012(7) . 4_655 n
Ta1 Ta2 8.0862(10) . 4_665 n
Ta1 Ta2 9.7084(8) . 5_545 n
Ta1 Ta2 6.4484(8) . 5_555 n
Ta1 Ta2 8.1413(15) . 5_565 n
Ta1 Ta2 10.9126(13) . 5_645 n
Ta1 Ta2 5.2658(11) . 5_655 n
Ta1 Ta2 3.7072(10) . 5_665 n
Ta1 Ta2 9.5523(15) . 5_755 n
Ta1 Ta2 6.2109(10) . 5_765 n
Ta1 Ta2 11.3539(14) . 6_445 n
Ta1 Ta2 12.5201(12) . 6_455 n
Ta1 Ta2 8.7311(10) . 6_545 n
Ta1 Ta2 8.0864(10) . 6_555 n
Ta1 Ta2 11.4855(8) . 6_565 n
Ta1 Ta2 10.0462(7) . 6_645 n
Ta1 Ta2 7.1691(8) . 6_655 n
Ta1 Ta2 8.9016(7) . 6_665 n
Ta1 Ta2 10.1946(12) . 7_544 n
Ta1 Ta2 8.9016(7) . 7_554 n
Ta1 Ta2 11.4855(8) . 7_564 n
Ta1 Ta2 10.7133(11) . 7_644 n
Ta1 Ta2 7.1691(8) . 7_654 n
Ta1 Ta2 8.0864(10) . 7_664 n
Ta1 Ta2 10.0462(7) . 7_754 n
Ta1 Ta2 8.7311(10) . 7_764 n
Ta1 Ta2 7.9546(7) . 8_445 n
Ta1 Ta2 8.7823(13) . 8_455 n
Ta1 Ta2 12.9751(15) . 8_465 n
Ta1 Ta2 6.2109(10) . 8_545 n
Ta1 Ta2 3.7072(10) . 8_555 n
Ta1 Ta2 8.1413(15) . 8_565 n
Ta1 Ta2 9.5523(15) . 8_645 n
Ta1 Ta2 5.2658(11) . 8_655 n
Ta1 Ta2 6.4484(8) . 8_665 n
Ta1 Ta2 12.5199(12) . 9_444 n
Ta1 Ta2 11.3540(14) . 9_454 n
Ta1 Ta2 11.4851(8) . 9_544 n
Ta1 Ta2 8.0862(10) . 9_554 n
Ta1 Ta2 8.7314(10) . 9_564 n
Ta1 Ta2 8.9012(7) . 9_654 n
Ta1 Ta2 7.1692(8) . 9_664 n
Ta1 Ta2 8.1410(15) . 10_545 n
Ta1 Ta2 6.4485(8) . 10_555 n
Ta1 Ta2 9.7088(8) . 10_565 n
Ta1 Ta2 8.7817(13) . 10_645 n
Ta1 Ta2 3.7069(10) . 10_655 n
Ta1 Ta2 5.2663(11) . 10_665 n
Ta1 Ta2 12.8582(10) . 10_745 n
Ta1 Ta2 7.9542(7) . 10_755 n
Ta1 Ta2 6.2111(10) . 10_765 n
Ta1 Ta2 10.0465(7) . 11_444 n
Ta1 Ta2 10.7138(11) . 11_454 n
Ta1 Ta2 8.7311(10) . 11_544 n
Ta1 Ta2 7.1693(8) . 11_554 n
Ta1 Ta2 10.1950(12) . 11_564 n
Ta1 Ta2 11.3535(14) . 11_644 n
Ta1 Ta2 8.0861(10) . 11_654 n
Ta1 Ta2 8.9015(7) . 11_664 n
Ta1 Ta2 10.9129(13) . 12_445 n
Ta1 Ta2 9.5528(15) . 12_455 n
Ta1 Ta2 11.8657(12) . 12_465 n
Ta1 Ta2 9.7083(8) . 12_545 n
Ta1 Ta2 5.2660(11) . 12_555 n
Ta1 Ta2 6.2115(10) . 12_565 n
Ta1 Ta2 12.1153(6) . 12_645 n
Ta1 Ta2 6.4479(8) . 12_655 n
Ta1 Ta2 3.7070(10) . 12_665 n
Ta1 O1 5.8569(10) . 1_455 n
Ta1 O1 3.8897(13) . 1_555 n
Ta1 O1 4.9740(18) . 1_565 n
Ta1 O1 6.6523(14) . 1_665 n
Ta1 O1 7.3379(11) . 2_665 n
Ta1 O1 4.9738(18) . 3_545 n
Ta1 O1 6.6528(14) . 3_555 n
Ta1 O1 5.8564(10) . 3_645 n
Ta1 O1 3.8900(13) . 3_655 n
Ta1 O1 7.3377(11) . 4_555 n
Ta1 O1 6.6522(14) . 5_655 n
Ta1 O1 3.8901(13) . 5_665 n
Ta1 O1 4.9736(18) . 5_765 n
Ta1 O1 5.8568(10) . 5_775 n
Ta1 O1 7.3378(11) . 6_655 n
Ta1 O1 7.3378(11) . 7_654 n
Ta1 O1 5.8568(10) . 8_445 n
Ta1 O1 4.9736(18) . 8_545 n
Ta1 O1 3.8901(13) . 8_555 n
Ta1 O1 6.6522(14) . 8_655 n
Ta1 O1 7.3377(11) . 9_664 n
Ta1 O1 3.8900(13) . 10_655 n
Ta1 O1 6.6528(14) . 10_665 n
Ta1 O1 5.8564(10) . 10_755 n
Ta1 O1 4.9738(18) . 10_765 n
Ta1 O1 7.3379(11) . 11_554 n
Ta1 O1 6.6523(14) . 12_555 n
Ta1 O1 4.9740(18) . 12_565 n
Ta1 O1 3.8897(13) . 12_665 n
Ta1 O1 5.8569(10) . 12_675 n
Ta1 O2 7.0637(10) . 1_445 n
Ta1 O2 7.0637(10) . 1_455 n
Ta1 O2 7.0637(10) . 1_545 n
Ta1 O2 3.3481(21) . 1_555 n
Ta1 O2 7.0637(10) . 1_565 n
Ta1 O2 7.0637(10) . 1_655 n
Ta1 O2 7.0637(10) . 1_665 n
Ta1 O2 6.6668(21) . 2_665 n
Ta1 O2 6.6668(21) . 7_654 n
Ta1 O2 7.0634(10) . 8_445 n
Ta1 O2 7.0639(10) . 8_455 n
Ta1 O2 7.0631(10) . 8_545 n
Ta1 O2 3.3481(21) . 8_555 n
Ta1 O2 7.0642(10) . 8_565 n
Ta1 O2 7.0634(10) . 8_655 n
Ta1 O2 7.0639(10) . 8_665 n
Ta1 O3 4.4841(11) . 1_545 n
Ta1 O3 4.4850(11) . 1_555 n
Ta1 O3 4.4841(11) . 1_655 n
Ta1 O3 4.4845(11) . 8_555 n
Ta1 O3 4.4845(11) . 8_565 n
Ta1 O3 4.4841(11) . 8_665 n
Ta1 O4 5.4377(7) . 1_555 n
Ta1 O4 7.1127(10) . 1_565 n
Ta1 O4 6.5165(10) . 1_665 n
Ta1 O4 6.5164(10) . 2_655 n
Ta1 O4 5.4378(7) . 2_665 n
Ta1 O4 7.1122(10) . 2_765 n
Ta1 O4 7.1123(10) . 3_545 n
Ta1 O4 6.5168(10) . 3_555 n
Ta1 O4 5.4376(7) . 3_655 n
Ta1 O4 5.4376(7) . 7_654 n
Ta1 O4 6.5168(10) . 7_664 n
Ta1 O4 7.1123(10) . 7_764 n
Ta1 O4 7.1122(10) . 8_545 n
Ta1 O4 5.4378(7) . 8_555 n
Ta1 O4 6.5164(10) . 8_655 n
Ta1 O4 6.5165(10) . 9_554 n
Ta1 O4 7.1127(10) . 9_564 n
Ta1 O4 5.4377(7) . 9_664 n
Ta1 O5 7.0848(10) . 1_455 n
Ta1 O5 7.4481(12) . 1_545 n
Ta1 O5 2.0027(11) . 1_555 n
Ta1 O5 5.4698(11) . 1_565 n
Ta1 O5 5.9329(10) . 1_655 n
Ta1 O5 4.7351(11) . 1_665 n
Ta1 O5 5.4694(11) . 3_545 n
Ta1 O5 4.7354(11) . 3_555 n
Ta1 O5 7.0842(10) . 3_645 n
Ta1 O5 2.0025(11) . 3_655 n
Ta1 O5 5.9335(10) . 3_665 n
Ta1 O5 5.9333(10) . 5_555 n
Ta1 O5 7.4487(12) . 5_565 n
Ta1 O5 4.7348(11) . 5_655 n
Ta1 O5 2.0031(11) . 5_665 n
Ta1 O5 5.4692(11) . 5_765 n
Ta1 O5 7.0846(10) . 8_445 n
Ta1 O5 5.4692(11) . 8_545 n
Ta1 O5 2.0031(11) . 8_555 n
Ta1 O5 7.4487(12) . 8_565 n
Ta1 O5 4.7348(11) . 8_655 n
Ta1 O5 5.9333(10) . 8_665 n
Ta1 O5 7.4483(12) . 10_545 n
Ta1 O5 5.9335(10) . 10_555 n
Ta1 O5 2.0025(11) . 10_655 n
Ta1 O5 4.7354(11) . 10_665 n
Ta1 O5 7.0842(10) . 10_755 n
Ta1 O5 5.4694(11) . 10_765 n
Ta1 O5 4.7351(11) . 12_555 n
Ta1 O5 5.4698(11) . 12_565 n
Ta1 O5 5.9329(10) . 12_655 n
Ta1 O5 2.0027(11) . 12_665 n
Ta2 Bi1 6.4521(7) . 1_445 n
Ta2 Bi1 3.7132(10) . 1_545 n
Ta2 Bi1 5.2574(12) . 1_555 n
Ta2 Bi1 7.9572(7) . 1_645 n
Ta2 Bi1 6.2035(10) . 1_655 n
Ta2 Bi1 7.1725(9) . 2_555 n
Ta2 Bi1 8.0804(9) . 2_565 n
Ta2 Ta1 5.2660(11) . 1_445 n
Ta2 Ta1 6.4479(8) . 1_455 n
Ta2 Ta1 11.5236(11) . 1_465 n
Ta2 Ta1 6.2115(10) . 1_545 n
Ta2 Ta1 3.7070(10) . 1_555 n
Ta2 Ta1 8.1408(15) . 1_565 n
Ta2 Ta1 11.2608(7) . 1_645 n
Ta2 Ta1 7.9548(7) . 1_655 n
Ta2 Ta1 8.7820(13) . 1_665 n
Ta2 Ta1 12.5201(12) . 2_445 n
Ta2 Ta1 11.4855(8) . 2_455 n
Ta2 Ta1 11.3539(14) . 2_545 n
Ta2 Ta1 8.0864(10) . 2_555 n
Ta2 Ta1 8.9016(7) . 2_565 n
Ta2 Ta1 8.7311(10) . 2_655 n
Ta2 Ta1 7.1691(8) . 2_665 n
Ta2 Ta2 6.219770(20) . 1_445 n
Ta2 Ta2 6.219770(20) . 1_455 n
Ta2 Ta2 10.772960(30) . 1_465 n
Ta2 Ta2 6.219770(20) . 1_545 n
Ta2 Ta2 6.219770(20) . 1_565 n
Ta2 Ta2 10.772960(30) . 1_645 n
Ta2 Ta2 6.219770(20) . 1_655 n
Ta2 Ta2 6.219770(20) . 1_665 n
Ta2 Ta2 10.4726(13) . 2_445 n
Ta2 Ta2 10.4659(13) . 2_455 n
Ta2 Ta2 8.2454(22) . 2_545 n
Ta2 Ta2 5.4001(12) . 2_555 n
Ta2 Ta2 8.2284(22) . 2_565 n
Ta2 Ta2 10.1819(26) . 2_645 n
Ta2 Ta2 5.1147(21) . 2_655 n
Ta2 Ta2 5.1010(19) . 2_665 n
Ta2 Ta2 7.3383(23) . 3_445 n
Ta2 Ta2 9.7743(12) . 3_455 n
Ta2 Ta2 3.4674(25) . 3_545 n
Ta2 Ta2 3.8761(10) . 3_555 n
Ta2 Ta2 9.7671(13) . 3_565 n
Ta2 Ta2 6.8969(10) . 3_645 n
Ta2 Ta2 3.4471(25) . 3_655 n
Ta2 Ta2 7.3191(24) . 3_665 n
Ta2 Ta2 7.2679(8) . 4_445 n
Ta2 Ta2 7.2679(8) . 4_455 n
Ta2 Ta2 11.4102(5) . 4_465 n
Ta2 Ta2 7.2679(8) . 4_545 n
Ta2 Ta2 3.7600(15) . 4_555 n
Ta2 Ta2 7.2679(8) . 4_565 n
Ta2 Ta2 11.4102(5) . 4_645 n
Ta2 Ta2 7.2679(8) . 4_655 n
Ta2 Ta2 7.2679(8) . 4_665 n
Ta2 Ta2 9.7743(12) . 5_445 n
Ta2 Ta2 9.7671(13) . 5_455 n
Ta2 Ta2 7.3383(23) . 5_545 n
Ta2 Ta2 3.8761(10) . 5_555 n
Ta2 Ta2 7.3191(24) . 5_565 n
Ta2 Ta2 9.4622(27) . 5_645 n
Ta2 Ta2 3.4674(25) . 5_655 n
Ta2 Ta2 3.4471(25) . 5_665 n
Ta2 Ta2 8.2454(22) . 6_445 n
Ta2 Ta2 10.4726(13) . 6_455 n
Ta2 Ta2 5.1147(21) . 6_545 n
Ta2 Ta2 5.4001(12) . 6_555 n
Ta2 Ta2 10.4659(13) . 6_565 n
Ta2 Ta2 7.8552(11) . 6_645 n
Ta2 Ta2 5.1010(19) . 6_655 n
Ta2 Ta2 8.2284(22) . 6_665 n
Ta2 Ta2 11.45330(14) . 7_544 n
Ta2 Ta2 11.45330(14) . 7_545 n
Ta2 Ta2 10.9695(4) . 7_554 n
Ta2 Ta2 10.9695(4) . 7_555 n
Ta2 Ta2 12.3642(4) . 7_644 n
Ta2 Ta2 12.3642(4) . 7_645 n
Ta2 Ta2 10.16562(19) . 7_654 n
Ta2 Ta2 10.16562(19) . 7_655 n
Ta2 Ta2 11.45330(14) . 7_664 n
Ta2 Ta2 11.45330(14) . 7_665 n
Ta2 Ta2 8.3017(11) . 8_445 n
Ta2 Ta2 9.8294(19) . 8_455 n
Ta2 Ta2 7.4209(19) . 8_545 n
Ta2 Ta2 6.6394(18) . 8_555 n
Ta2 Ta2 10.5103(25) . 8_565 n
Ta2 Ta2 10.8900(19) . 8_645 n
Ta2 Ta2 8.3017(11) . 8_655 n
Ta2 Ta2 9.8294(19) . 8_665 n
Ta2 Ta2 12.5711(12) . 9_454 n
Ta2 Ta2 12.5711(12) . 9_455 n
Ta2 Ta2 12.5711(12) . 9_544 n
Ta2 Ta2 12.5711(12) . 9_545 n
Ta2 Ta2 10.2643(6) . 9_554 n
Ta2 Ta2 10.2643(6) . 9_555 n
Ta2 Ta2 11.40409(21) . 9_564 n
Ta2 Ta2 11.40409(21) . 9_565 n
Ta2 Ta2 11.40409(21) . 9_654 n
Ta2 Ta2 11.40409(21) . 9_655 n
Ta2 Ta2 10.7733(10) . 9_664 n
Ta2 Ta2 10.7733(10) . 9_665 n
Ta2 Ta2 11.2107(11) . 10_445 n
Ta2 Ta2 12.3903(12) . 10_455 n
Ta2 Ta2 8.3668(12) . 10_545 n
Ta2 Ta2 7.6913(14) . 10_555 n
Ta2 Ta2 11.2107(11) . 10_565 n
Ta2 Ta2 9.5760(11) . 10_645 n
Ta2 Ta2 6.4935(15) . 10_655 n
Ta2 Ta2 8.3668(12) . 10_665 n
Ta2 Ta2 11.40582(22) . 11_444 n
Ta2 Ta2 11.40581(22) . 11_445 n
Ta2 Ta2 12.5615(12) . 11_454 n
Ta2 Ta2 12.5615(12) . 11_455 n
Ta2 Ta2 10.7816(10) . 11_544 n
Ta2 Ta2 10.7816(10) . 11_545 n
Ta2 Ta2 10.2594(6) . 11_554 n
Ta2 Ta2 10.2594(6) . 11_555 n
Ta2 Ta2 11.40582(22) . 11_654 n
Ta2 Ta2 11.40582(22) . 11_655 n
Ta2 Ta2 12.5615(12) . 11_664 n
Ta2 Ta2 12.5615(12) . 11_665 n
Ta2 Ta2 10.5284(23) . 12_445 n
Ta2 Ta2 9.8416(17) . 12_455 n
Ta2 Ta2 12.6586(9) . 12_465 n
Ta2 Ta2 9.8416(17) . 12_545 n
Ta2 Ta2 6.6470(16) . 12_555 n
Ta2 Ta2 8.2994(12) . 12_565 n
Ta2 Ta2 12.6586(9) . 12_645 n
Ta2 Ta2 8.2994(12) . 12_655 n
Ta2 Ta2 7.4088(20) . 12_665 n
Ta2 O1 5.4325(25) . 1_445 n
Ta2 O1 3.7793(9) . 1_455 n
Ta2 O1 2.4415(9) . 1_555 n
Ta2 O1 5.4237(25) . 1_565 n
Ta2 O1 7.2077(14) . 2_555 n
Ta2 O1 5.8069(21) . 2_655 n
Ta2 O1 4.2948(15) . 2_665 n
Ta2 O1 6.2370(15) . 2_765 n
Ta2 O1 1.9906(26) . 3_545 n
Ta2 O1 6.1096(14) . 3_555 n
Ta2 O1 4.9368(17) . 3_645 n
Ta2 O1 4.3648(25) . 3_655 n
Ta2 O1 6.6367(23) . 4_445 n
Ta2 O1 5.3681(10) . 4_455 n
Ta2 O1 4.5271(10) . 4_555 n
Ta2 O1 6.6295(21) . 4_565 n
Ta2 O1 6.1169(14) . 5_555 n
Ta2 O1 4.3802(25) . 5_655 n
Ta2 O1 1.9778(26) . 5_665 n
Ta2 O1 4.9362(18) . 5_765 n
Ta2 O1 4.3007(16) . 6_545 n
Ta2 O1 7.2015(13) . 6_555 n
Ta2 O1 6.2375(16) . 6_645 n
Ta2 O1 5.7953(20) . 6_655 n
Ta2 O1 7.0220(12) . 8_445 n
Ta2 O1 7.1129(16) . 8_545 n
Ta2 O1 7.4051(15) . 8_555 n
Ta2 O1 6.2412(11) . 10_655 n
Ta2 O1 7.4133(14) . 12_555 n
Ta2 O1 7.0206(13) . 12_565 n
Ta2 O1 7.1084(15) . 12_665 n
Ta2 O2 4.2425(14) . 1_445 n
Ta2 O2 5.6430(7) . 1_455 n
Ta2 O2 5.3712(12) . 1_545 n
Ta2 O2 2.0024(14) . 1_555 n
Ta2 O2 7.5193(15) . 1_565 n
Ta2 O2 7.3175(7) . 1_655 n
Ta2 O2 5.5208(18) . 2_555 n
Ta2 O2 6.6579(13) . 2_565 n
Ta2 O2 6.4283(16) . 2_655 n
Ta2 O2 4.0603(20) . 2_665 n
Ta2 O2 6.7746(22) . 8_555 n
Ta2 O3 5.6607(7) . 1_445 n
Ta2 O3 2.0497(15) . 1_545 n
Ta2 O3 4.2490(14) . 1_555 n
Ta2 O3 7.3301(7) . 1_645 n
Ta2 O3 5.3757(11) . 1_655 n
Ta2 O3 7.0352(13) . 2_455 n
Ta2 O3 4.6540(19) . 2_555 n
Ta2 O3 5.9589(16) . 2_565 n
Ta2 O3 6.8088(15) . 2_665 n
Ta2 O3 6.1486(19) . 8_555 n
Ta2 O3 7.1868(18) . 8_565 n
Ta2 O4 6.5888(20) . 1_445 n
Ta2 O4 6.2923(14) . 1_455 n
Ta2 O4 6.7926(19) . 1_545 n
Ta2 O4 1.9064(8) . 1_555 n
Ta2 O4 6.2049(18) . 1_565 n
Ta2 O4 6.7117(15) . 1_655 n
Ta2 O4 6.4209(19) . 1_665 n
Ta2 O4 4.5839(15) . 2_555 n
Ta2 O4 3.7671(19) . 2_655 n
Ta2 O4 3.8915(20) . 2_665 n
Ta2 O4 7.3652(18) . 3_445 n
Ta2 O4 3.6758(19) . 3_545 n
Ta2 O4 4.3863(16) . 3_555 n
Ta2 O4 7.0815(16) . 3_645 n
Ta2 O4 4.1461(18) . 3_655 n
Ta2 O5 6.1936(16) . 1_445 n
Ta2 O5 6.2792(11) . 1_455 n
Ta2 O5 6.4587(17) . 1_545 n
Ta2 O5 2.0241(13) . 1_555 n
Ta2 O5 6.6219(17) . 1_565 n
Ta2 O5 6.7924(12) . 1_655 n
Ta2 O5 6.8705(17) . 1_665 n
Ta2 O5 7.0037(12) . 2_555 n
Ta2 O5 6.8643(13) . 2_655 n
Ta2 O5 6.5236(13) . 2_665 n
Ta2 O5 3.9453(18) . 3_545 n
Ta2 O5 4.6820(13) . 3_555 n
Ta2 O5 6.8328(13) . 3_645 n
Ta2 O5 3.7891(16) . 3_655 n
Ta2 O5 5.7617(11) . 4_555 n
Ta2 O5 4.4668(14) . 5_555 n
Ta2 O5 7.3536(15) . 5_565 n
Ta2 O5 4.2447(16) . 5_655 n
Ta2 O5 3.6683(18) . 5_665 n
Ta2 O5 6.6832(14) . 6_545 n
Ta2 O5 7.1429(12) . 6_555 n
Ta2 O5 6.5923(12) . 6_655 n
Ta2 O5 6.6624(13) . 8_445 n
Ta2 O5 5.9127(15) . 8_545 n
Ta2 O5 4.7859(14) . 8_555 n
Ta2 O5 7.2224(12) . 8_655 n
Ta2 O5 6.8703(15) . 10_545 n
Ta2 O5 6.3855(11) . 10_555 n
Ta2 O5 4.5200(11) . 10_655 n
Ta2 O5 7.2588(17) . 10_665 n
Ta2 O5 4.9987(13) . 12_555 n
Ta2 O5 6.8066(14) . 12_565 n
Ta2 O5 6.9725(12) . 12_655 n
Ta2 O5 5.5922(15) . 12_665 n
O1 Ta1 6.6523(14) . 1_445 n
O1 Ta1 4.9740(18) . 1_545 n
O1 Ta1 3.8897(13) . 1_555 n
O1 Ta1 5.8569(10) . 1_655 n
O1 Ta1 7.3378(11) . 2_665 n
O1 Ta2 5.4237(25) . 1_545 n
O1 Ta2 2.4415(9) . 1_555 n
O1 Ta2 3.7793(9) . 1_655 n
O1 Ta2 5.4325(25) . 1_665 n
O1 Ta2 7.2015(13) . 2_555 n
O1 Ta2 4.3007(16) . 2_655 n
O1 Ta2 5.7953(20) . 2_665 n
O1 Ta2 6.2375(16) . 2_765 n
O1 Ta2 4.3802(25) . 3_545 n
O1 Ta2 6.1169(14) . 3_555 n
O1 Ta2 4.9362(18) . 3_645 n
O1 Ta2 1.9778(26) . 3_655 n
O1 Ta2 6.6295(21) . 4_545 n
O1 Ta2 4.5271(10) . 4_555 n
O1 Ta2 5.3681(10) . 4_655 n
O1 Ta2 6.6367(23) . 4_665 n
O1 Ta2 6.1096(14) . 5_555 n
O1 Ta2 1.9906(26) . 5_655 n
O1 Ta2 4.3648(25) . 5_665 n
O1 Ta2 6.9259(19) . 5_755 n
O1 Ta2 4.9368(17) . 5_765 n
O1 Ta2 5.8069(21) . 6_545 n
O1 Ta2 7.2077(14) . 6_555 n
O1 Ta2 6.2370(15) . 6_645 n
O1 Ta2 4.2948(15) . 6_655 n
O1 Ta2 7.1129(16) . 8_545 n
O1 Ta2 7.4051(15) . 8_555 n
O1 Ta2 7.0220(12) . 8_655 n
O1 Ta2 6.2412(11) . 10_655 n
O1 Ta2 7.4133(14) . 12_555 n
O1 Ta2 7.0206(13) . 12_655 n
O1 Ta2 7.1084(15) . 12_665 n
O2 Ta1 7.0637(10) . 1_445 n
O2 Ta1 7.0637(10) . 1_455 n
O2 Ta1 7.0637(10) . 1_545 n
O2 Ta1 3.3481(21) . 1_555 n
O2 Ta1 7.0637(10) . 1_565 n
O2 Ta1 7.0637(10) . 1_655 n
O2 Ta1 7.0637(10) . 1_665 n
O2 Ta1 6.6668(21) . 2_665 n
O2 Ta2 7.3175(7) . 1_455 n
O2 Ta2 7.5193(15) . 1_545 n
O2 Ta2 2.0024(14) . 1_555 n
O2 Ta2 5.3712(12) . 1_565 n
O2 Ta2 5.6430(7) . 1_655 n
O2 Ta2 4.2425(14) . 1_665 n
O2 Ta2 6.6578(13) . 2_555 n
O2 Ta2 5.5203(18) . 2_655 n
O2 Ta2 4.0606(20) . 2_665 n
O2 Ta2 6.4282(16) . 2_765 n
O2 Ta2 5.3707(12) . 3_545 n
O2 Ta2 4.2428(14) . 3_555 n
O2 Ta2 7.3169(7) . 3_645 n
O2 Ta2 2.0021(14) . 3_655 n
O2 Ta2 5.6436(7) . 3_665 n
O2 Ta2 4.0605(20) . 4_555 n
O2 Ta2 6.4287(16) . 4_565 n
O2 Ta2 6.6575(13) . 4_655 n
O2 Ta2 5.5206(18) . 4_665 n
O2 Ta2 5.6435(7) . 5_555 n
O2 Ta2 7.5199(15) . 5_565 n
O2 Ta2 4.2422(14) . 5_655 n
O2 Ta2 2.0027(14) . 5_665 n
O2 Ta2 5.3706(12) . 5_765 n
O2 Ta2 6.4283(16) . 6_545 n
O2 Ta2 5.5208(18) . 6_555 n
O2 Ta2 4.0603(20) . 6_655 n
O2 Ta2 6.6579(13) . 6_665 n
O2 Ta2 6.7746(22) . 8_555 n
O2 Ta2 6.7744(22) . 10_655 n
O2 Ta2 6.7745(22) . 12_665 n
O3 Bi1 2.6860(18) . 1_555 n
O3 Ta1 4.4841(11) . 1_455 n
O3 Ta1 4.4850(11) . 1_555 n
O3 Ta1 4.4841(11) . 1_565 n
O3 Ta2 5.3757(11) . 1_455 n
O3 Ta2 7.3301(7) . 1_465 n
O3 Ta2 4.2490(14) . 1_555 n
O3 Ta2 2.0497(15) . 1_565 n
O3 Ta2 5.6607(7) . 1_665 n
O3 Ta2 7.0356(13) . 2_555 n
O3 Ta2 5.9587(16) . 2_565 n
O3 Ta2 4.6542(19) . 2_665 n
O3 Ta2 6.8084(15) . 2_675 n
O3 Ta2 7.5414(15) . 3_455 n
O3 Ta2 7.3307(7) . 3_545 n
O3 Ta2 2.0500(15) . 3_555 n
O3 Ta2 5.6601(7) . 3_565 n
O3 Ta2 5.3761(11) . 3_655 n
O3 Ta2 4.2487(14) . 3_665 n
O3 Ta2 6.8085(15) . 4_455 n
O3 Ta2 5.9591(16) . 4_555 n
O3 Ta2 4.6539(19) . 4_565 n
O3 Ta2 7.0357(13) . 4_665 n
O3 Ta2 5.6606(7) . 5_555 n
O3 Ta2 4.2484(14) . 5_565 n
O3 Ta2 7.5420(15) . 5_655 n
O3 Ta2 2.0503(15) . 5_665 n
O3 Ta2 5.3755(11) . 5_675 n
O3 Ta2 4.6540(19) . 6_555 n
O3 Ta2 7.0352(13) . 6_565 n
O3 Ta2 6.8088(15) . 6_655 n
O3 Ta2 5.9589(16) . 6_665 n
O3 Ta2 6.1486(19) . 8_555 n
O3 Ta2 7.1868(18) . 8_565 n
O3 Ta2 7.1870(18) . 10_555 n
O3 Ta2 6.1485(19) . 10_665 n
O3 Ta2 6.1484(19) . 12_565 n
O3 Ta2 7.1872(18) . 12_665 n
O4 Ta1 6.5165(10) . 1_445 n
O4 Ta1 7.1127(10) . 1_545 n
O4 Ta1 5.4377(7) . 1_555 n
O4 Ta1 6.5168(10) . 2_555 n
O4 Ta1 7.1123(10) . 2_655 n
O4 Ta1 5.4376(7) . 2_665 n
O4 Ta2 6.4209(19) . 1_445 n
O4 Ta2 6.7117(15) . 1_455 n
O4 Ta2 6.2049(18) . 1_545 n
O4 Ta2 1.9064(8) . 1_555 n
O4 Ta2 6.7926(19) . 1_565 n
O4 Ta2 6.2923(14) . 1_655 n
O4 Ta2 6.5888(20) . 1_665 n
O4 Ta2 7.3652(18) . 2_545 n
O4 Ta2 4.3863(16) . 2_555 n
O4 Ta2 3.6758(19) . 2_655 n
O4 Ta2 4.1461(18) . 2_665 n
O4 Ta2 3.7671(19) . 3_545 n
O4 Ta2 4.5839(15) . 3_555 n
O4 Ta2 6.8563(16) . 3_645 n
O4 Ta2 3.8915(20) . 3_655 n
O4 Ta2 6.4209(19) . 4_445 n
O4 Ta2 6.7117(15) . 4_455 n
O4 Ta2 6.2049(18) . 4_545 n
O4 Ta2 1.9064(8) . 4_555 n
O4 Ta2 6.7926(19) . 4_565 n
O4 Ta2 6.2923(14) . 4_655 n
O4 Ta2 6.5888(20) . 4_665 n
O4 Ta2 7.3652(18) . 5_545 n
O4 Ta2 4.3863(16) . 5_555 n
O4 Ta2 3.6758(19) . 5_655 n
O4 Ta2 4.1461(18) . 5_665 n
O4 Ta2 3.7671(19) . 6_545 n
O4 Ta2 4.5839(15) . 6_555 n
O4 Ta2 6.8563(16) . 6_645 n
O4 Ta2 3.8915(20) . 6_655 n
O5 Bi1 2.4262(12) . 1_545 n
O5 Ta1 4.7351(11) . 1_445 n
O5 Ta1 5.9329(10) . 1_455 n
O5 Ta1 5.4698(11) . 1_545 n
O5 Ta1 2.0027(11) . 1_555 n
O5 Ta1 7.4481(12) . 1_565 n
O5 Ta1 7.0848(10) . 1_655 n
O5 Ta2 6.8705(17) . 1_445 n
O5 Ta2 6.7924(12) . 1_455 n
O5 Ta2 6.6219(17) . 1_545 n
O5 Ta2 2.0241(13) . 1_555 n
O5 Ta2 6.4587(17) . 1_565 n
O5 Ta2 6.2792(11) . 1_655 n
O5 Ta2 6.1936(16) . 1_665 n
O5 Ta2 7.1429(12) . 2_555 n
O5 Ta2 6.6832(14) . 2_655 n
O5 Ta2 6.5923(12) . 2_665 n
O5 Ta2 4.2447(16) . 3_545 n
O5 Ta2 4.4668(14) . 3_555 n
O5 Ta2 7.0858(13) . 3_645 n
O5 Ta2 3.6683(18) . 3_655 n
O5 Ta2 7.3536(15) . 3_665 n
O5 Ta2 5.7617(11) . 4_555 n
O5 Ta2 4.6820(13) . 5_555 n
O5 Ta2 3.9453(18) . 5_655 n
O5 Ta2 3.7891(16) . 5_665 n
O5 Ta2 6.8643(13) . 6_545 n
O5 Ta2 7.0037(12) . 6_555 n
O5 Ta2 6.5236(13) . 6_655 n
O5 Ta2 7.2224(12) . 8_445 n
O5 Ta2 5.9127(15) . 8_545 n
O5 Ta2 4.7859(14) . 8_555 n
O5 Ta2 6.6624(13) . 8_655 n
O5 Ta2 7.2588(17) . 10_545 n
O5 Ta2 6.3855(11) . 10_555 n
O5 Ta2 4.5200(11) . 10_655 n
O5 Ta2 6.8703(15) . 10_665 n
O5 Ta2 4.9987(13) . 12_555 n
O5 Ta2 6.9725(12) . 12_565 n
O5 Ta2 6.8066(14) . 12_655 n
O5 Ta2 5.5922(15) . 12_665 n
